data_4003654
loop_
_publ_author_name
'Gao, Hong-Qiang'
'Wei, Wen-Juan'
'Tan, Yu-Hui'
'Tang, Yun-Zhi'

_publ_section_title
;
 Phase Transition and Negative Thermal Expansion in Guanidinium
 Magnesium-Hypophosphite Hybrid Perovskite
;
_journal_name_full 'Chemistry of Materials'
_journal_paper_doi 10.1021/acs.chemmater.0c01654
_journal_year 2020
_chemical_formula_moiety '0.11(H24 Mg4 O24 P12), 0.44(C H6 N3)'
_chemical_formula_sum 'C2 H24 Mg2 N6 O12 P6'
_chemical_formula_weight 558.71
_space_group_crystal_system triclinic
_space_group_IT_number 2
_space_group_name_Hall '-P 1'
_space_group_name_H-M_alt 'P -1'
_atom_sites_solution_hydrogens mixed
_atom_sites_solution_primary direct
_audit_creation_method SHELXL-2014/7
_cell_angle_alpha 105.6168(12)
_cell_angle_beta 91.0614(13)
_cell_angle_gamma 118.4817(15)
_cell_formula_units_Z 2
_cell_length_a 9.00382(15)
_cell_length_b 9.06181(12)
_cell_length_c 15.7050(2)
_cell_measurement_reflns_used 9453
_cell_measurement_temperature 360(2)
_cell_measurement_theta_max 73.5300
_cell_measurement_theta_min 5.6620
_cell_volume 1068.26(3)
_computing_cell_refinement 'CrysAlisPro 1.171.39.28b (Rigaku OD, 2015)'
_computing_data_collection 'CrysAlisPro 1.171.39.28b (Rigaku OD, 2015)'
_computing_data_reduction 'CrysAlisPro 1.171.39.28b (Rigaku OD, 2015)'
_computing_molecular_graphics 'Olex2 (Dolomanov et al., 2009)'
_computing_publication_material 'Olex2 (Dolomanov et al., 2009)'
_computing_structure_refinement 'SHELXL-2014/7 (Sheldrick, 2014)'
_computing_structure_solution 'ShelXT (Sheldrick, 2015)'
_diffrn_ambient_temperature 360(2)
_diffrn_measured_fraction_theta_full 0.994
_diffrn_measured_fraction_theta_max 0.963
_diffrn_measurement_device_type 'XtaLAB AFC12 (RINC): Kappa single'
_diffrn_measurement_method '\w scans'
_diffrn_radiation_type CuK\a
_diffrn_radiation_wavelength 1.54184
_diffrn_reflns_av_R_equivalents 0.0265
_diffrn_reflns_av_unetI/netI 0.0238
_diffrn_reflns_Laue_measured_fraction_full 0.994
_diffrn_reflns_Laue_measured_fraction_max 0.963
_diffrn_reflns_limit_h_max 11
_diffrn_reflns_limit_h_min -10
_diffrn_reflns_limit_k_max 7
_diffrn_reflns_limit_k_min -11
_diffrn_reflns_limit_l_max 19
_diffrn_reflns_limit_l_min -19
_diffrn_reflns_number 10482
_diffrn_reflns_point_group_measured_fraction_full 0.994
_diffrn_reflns_point_group_measured_fraction_max 0.963
_diffrn_reflns_theta_full 67.684
_diffrn_reflns_theta_max 73.801
_diffrn_reflns_theta_min 5.666
_diffrn_source 'fine-focus sealed X-ray tube'
_exptl_absorpt_coefficient_mu 5.875
_exptl_absorpt_correction_T_max 1.00000
_exptl_absorpt_correction_T_min 0.59817
_exptl_absorpt_correction_type multi-scan
_exptl_crystal_density_diffrn 1.737
_exptl_crystal_description block
_exptl_crystal_F_000 576
_refine_diff_density_max 1.028
_refine_diff_density_min -0.736
_refine_diff_density_rms 0.093
_refine_ls_extinction_coef 0.0157(7)
_refine_ls_extinction_expression Fc^*^=kFc[1+0.001xFc^2^\l^3^/sin(2\q)]^-1/4^
_refine_ls_extinction_method 'SHELXL-2014/7 (Sheldrick 2014'
_refine_ls_goodness_of_fit_ref 1.029
_refine_ls_hydrogen_treatment mixed
_refine_ls_matrix_type full
_refine_ls_number_parameters 305
_refine_ls_number_reflns 4176
_refine_ls_number_restraints 0
_refine_ls_restrained_S_all 1.029
_refine_ls_R_factor_all 0.0458
_refine_ls_R_factor_gt 0.0455
_refine_ls_shift/su_max 0.000
_refine_ls_shift/su_mean 0.000
_refine_ls_structure_factor_coef Fsqd
_refine_ls_weighting_details 'w=1/[\s^2^(Fo^2^)+(0.0578P)^2^+2.1729P] where P=(Fo^2^+2Fc^2^)/3'
_refine_ls_weighting_scheme calc
_refine_ls_wR_factor_gt 0.1153
_refine_ls_wR_factor_ref 0.1155
_reflns_Friedel_coverage 0.000
_reflns_number_gt 4151
_reflns_number_total 4176
_reflns_threshold_expression 'I > 2\s(I)'
_cod_data_source_file exp_38_11_360_00.cif
_cod_data_source_block exp_38_11_360_00
_cod_database_code 4003654
_shelx_shelxl_version_number 2014/7
_shelx_space_group_comment
;
The symmetry employed for this shelxl refinement is uniquely defined
by the following loop, which should always be used as a source of
symmetry information in preference to the above space-group names.
They are only intended as comments.
;

loop_
_space_group_symop_operation_xyz
'x, y, z'
'-x, -y, -z'

loop_
_atom_site_label
_atom_site_type_symbol
_atom_site_fract_x
_atom_site_fract_y
_atom_site_fract_z
_atom_site_U_iso_or_equiv
_atom_site_adp_type
_atom_site_occupancy
_atom_site_site_symmetry_order
_atom_site_calc_flag
_atom_site_refinement_flags_posn
_atom_site_refinement_flags_adp
_atom_site_refinement_flags_occupancy
_atom_site_disorder_assembly
_atom_site_disorder_group
P1 P 1.15160(8) 1.22517(9) 0.83710(5) 0.02389(19) Uani 1 1 d . . . . .
P3 P 0.47165(10) 0.70759(11) 0.85563(6) 0.0368(2) Uani 1 1 d . . . . .
Mg3 Mg 0.0000 0.5000 0.5000 0.0155(2) Uani 1 2 d S . P . .
P5 P 0.33096(9) 0.85861(10) 0.65690(6) 0.0352(2) Uani 1 1 d . . . . .
Mg1 Mg 0.73972(10) 0.98489(10) 0.75101(5) 0.0157(2) Uani 1 1 d . . . . .
Mg2 Mg 0.5000 0.5000 1.0000 0.0167(2) Uani 1 2 d S . P . .
O2 O 0.9799(2) 1.0610(2) 0.82142(13) 0.0252(4) Uani 1 1 d . . . . .
O1 O 1.2791(2) 1.2669(3) 0.91519(14) 0.0292(4) Uani 1 1 d . . . . .
O9 O 0.5144(3) 0.9112(3) 0.67219(16) 0.0402(5) Uani 1 1 d . . . . .
O5 O 0.6105(3) 0.8714(3) 0.84316(15) 0.0389(5) Uani 1 1 d . . . . .
O10 O 0.2066(3) 0.6763(3) 0.60151(17) 0.0464(6) Uani 1 1 d . . . . .
N6 N 0.1902(3) 0.1688(3) 0.51258(18) 0.0338(6) Uani 1 1 d . . . . .
H6C H 0.1066 0.1825 0.5305 0.041 Uiso 1 1 calc R U . . .
H6D H 0.1696 0.0713 0.4735 0.041 Uiso 1 1 calc R U . . .
N5 N 0.3797(4) 0.4462(4) 0.6052(2) 0.0412(7) Uani 1 1 d . . . . .
H5C H 0.4834 0.5288 0.6285 0.049 Uiso 1 1 calc R U . . .
H5D H 0.2953 0.4605 0.6209 0.049 Uiso 1 1 calc R U . . .
O6 O 0.5163(4) 0.6217(4) 0.9071(2) 0.0735(11) Uani 1 1 d . . . . .
C2 C 0.3501(4) 0.2973(4) 0.54516(19) 0.0275(6) Uani 1 1 d . . . . .
N4 N 0.4781(4) 0.2730(4) 0.5202(2) 0.0425(7) Uani 1 1 d . . . . .
H4C H 0.5823 0.3547 0.5431 0.051 Uiso 1 1 calc R U . . .
H4D H 0.4572 0.1754 0.4810 0.051 Uiso 1 1 calc R U . . .
O11 O 0.0409(3) 0.6926(3) 0.43943(16) 0.0389(6) Uani 1 1 d . . . . .
P6 P 0.11623(11) 0.72832(10) 0.35862(5) 0.0306(2) Uani 1 1 d . . . . .
O12 O 0.1332(3) 0.8890(3) 0.34074(13) 0.0285(4) Uani 1 1 d . . . . .
O3 O 0.7295(2) 0.7484(2) 0.67766(14) 0.0277(4) Uani 1 1 d . . . . .
P2 P 0.87649(9) 0.71877(9) 0.65520(5) 0.02588(19) Uani 1 1 d . . . . .
O4 O 0.8356(2) 0.5623(2) 0.57522(13) 0.0252(4) Uani 1 1 d . . . . .
N3 N 0.9168(4) 0.7747(4) 0.89580(19) 0.0398(6) Uani 1 1 d . . . . .
H3C H 0.9323 0.8517 0.8696 0.048 Uiso 1 1 calc R U . . .
H3D H 0.8193 0.6789 0.8841 0.048 Uiso 1 1 calc R U . . .
O7 O 0.6599(3) 0.4161(3) 0.93517(18) 0.0492(7) Uani 1 1 d . . . . .
N2 N 1.0191(3) 0.6804(3) 0.99111(18) 0.0330(6) Uani 1 1 d . . . . .
H2C H 0.9227 0.5830 0.9774 0.040 Uiso 1 1 calc R U . . .
H2D H 1.1007 0.6984 1.0291 0.040 Uiso 1 1 calc R U . . .
N1 N 1.1929(4) 0.9495(4) 0.9726(2) 0.0429(7) Uani 1 1 d . . . . .
H1C H 1.2101 1.0276 0.9469 0.052 Uiso 1 1 calc R U . . .
H1D H 1.2739 0.9666 1.0107 0.052 Uiso 1 1 calc R U . . .
C1 C 1.0421(4) 0.8033(4) 0.95364(18) 0.0265(6) Uani 1 1 d . . . . .
P4 P 0.61532(9) 0.26000(10) 0.85542(5) 0.0319(2) Uani 1 1 d . . . . .
O8 O 0.7565(2) 0.2214(3) 0.83361(13) 0.0277(4) Uani 1 1 d . . . . .
H2A H 0.945(4) 0.709(4) 0.720(2) 0.027(8) Uiso 1 1 d . . . . .
H2B H 1.009(4) 0.865(5) 0.646(2) 0.032(9) Uiso 1 1 d . . . . .
H5A H 0.316(7) 0.975(7) 0.619(3) 0.079(16) Uiso 1 1 d . . . . .
H1A H 1.131(5) 1.364(5) 0.848(2) 0.039(10) Uiso 1 1 d . . . . .
H1B H 1.224(5) 1.217(5) 0.769(2) 0.035(9) Uiso 1 1 d . . . . .
H4A H 0.555(6) 0.285(6) 0.789(3) 0.055(12) Uiso 1 1 d . . . . .
H4B H 0.477(5) 0.122(6) 0.862(3) 0.051(11) Uiso 1 1 d . . . . .
H6A H 0.013(6) 0.576(7) 0.287(3) 0.076(15) Uiso 1 1 d . . . . .
H3A H 0.383(7) 0.591(7) 0.778(4) 0.088(17) Uiso 1 1 d . . . . .
H6B H 0.267(7) 0.749(7) 0.366(4) 0.085(17) Uiso 1 1 d . . . . .
H5B H 0.281(6) 0.880(7) 0.738(3) 0.076(15) Uiso 1 1 d . . . . .
H3B H 0.338(9) 0.745(9) 0.898(5) 0.12(2) Uiso 1 1 d . . . . .

loop_
_atom_site_aniso_label
_atom_site_aniso_U_11
_atom_site_aniso_U_22
_atom_site_aniso_U_33
_atom_site_aniso_U_23
_atom_site_aniso_U_13
_atom_site_aniso_U_12
P1 0.0185(3) 0.0215(3) 0.0274(4) 0.0080(3) 0.0024(3) 0.0067(3)
P3 0.0280(4) 0.0347(4) 0.0422(5) 0.0241(4) 0.0013(3) 0.0056(3)
Mg3 0.0161(5) 0.0131(5) 0.0166(5) 0.0030(4) 0.0037(4) 0.0077(4)
P5 0.0207(4) 0.0289(4) 0.0440(5) -0.0076(3) -0.0056(3) 0.0135(3)
Mg1 0.0148(4) 0.0134(4) 0.0189(4) 0.0044(3) 0.0040(3) 0.0074(3)
Mg2 0.0169(5) 0.0141(5) 0.0179(5) 0.0039(4) 0.0036(4) 0.0076(4)
O2 0.0177(9) 0.0208(9) 0.0312(10) 0.0069(8) -0.0030(7) 0.0061(8)
O1 0.0206(9) 0.0227(10) 0.0336(11) 0.0018(8) -0.0034(8) 0.0068(8)
O9 0.0202(10) 0.0417(13) 0.0462(13) -0.0006(10) -0.0064(9) 0.0140(9)
O5 0.0443(13) 0.0315(12) 0.0405(12) 0.0211(10) 0.0193(10) 0.0133(10)
O10 0.0280(11) 0.0397(13) 0.0469(14) -0.0120(11) -0.0096(10) 0.0122(10)
N6 0.0279(13) 0.0276(13) 0.0405(14) 0.0041(11) 0.0071(11) 0.0133(11)
N5 0.0311(14) 0.0336(14) 0.0468(16) -0.0023(12) 0.0018(12) 0.0149(12)
O6 0.0583(18) 0.068(2) 0.087(2) 0.0631(19) -0.0093(16) 0.0072(15)
C2 0.0299(14) 0.0283(14) 0.0283(14) 0.0118(11) 0.0072(11) 0.0160(12)
N4 0.0295(14) 0.0400(16) 0.0525(17) 0.0041(13) 0.0097(12) 0.0184(12)
O11 0.0586(14) 0.0417(13) 0.0478(13) 0.0325(11) 0.0356(12) 0.0384(12)
P6 0.0449(5) 0.0290(4) 0.0372(4) 0.0209(3) 0.0249(3) 0.0271(4)
O12 0.0397(11) 0.0265(10) 0.0328(10) 0.0181(8) 0.0181(9) 0.0220(9)
O3 0.0230(9) 0.0194(9) 0.0363(11) -0.0012(8) 0.0069(8) 0.0124(8)
P2 0.0242(4) 0.0263(4) 0.0261(4) -0.0008(3) 0.0014(3) 0.0166(3)
O4 0.0257(9) 0.0227(9) 0.0285(10) 0.0028(8) 0.0090(8) 0.0157(8)
N3 0.0402(15) 0.0400(15) 0.0403(15) 0.0200(12) 0.0026(12) 0.0174(13)
O7 0.0228(11) 0.0364(12) 0.0601(15) -0.0242(11) 0.0037(10) 0.0136(10)
N2 0.0310(13) 0.0278(13) 0.0381(14) 0.0119(11) -0.0012(11) 0.0127(11)
N1 0.0384(15) 0.0305(14) 0.0521(17) 0.0160(13) 0.0026(13) 0.0099(12)
C1 0.0326(15) 0.0264(14) 0.0234(13) 0.0053(11) 0.0089(11) 0.0181(12)
P4 0.0231(4) 0.0276(4) 0.0359(4) -0.0096(3) -0.0020(3) 0.0162(3)
O8 0.0255(10) 0.0226(9) 0.0321(10) 0.0000(8) 0.0063(8) 0.0143(8)

loop_
_atom_type_symbol
_atom_type_description
_atom_type_scat_dispersion_real
_atom_type_scat_dispersion_imag
_atom_type_scat_source
C C 0.0181 0.0091 'International Tables Vol C Tables 4.2.6.8 and 6.1.1.4'
H H 0.0000 0.0000 'International Tables Vol C Tables 4.2.6.8 and 6.1.1.4'
N N 0.0311 0.0180 'International Tables Vol C Tables 4.2.6.8 and 6.1.1.4'
O O 0.0492 0.0322 'International Tables Vol C Tables 4.2.6.8 and 6.1.1.4'
P P 0.2955 0.4335 'International Tables Vol C Tables 4.2.6.8 and 6.1.1.4'
Mg Mg 0.1719 0.1771 'International Tables Vol C Tables 4.2.6.8 and 6.1.1.4'

loop_
_geom_angle_atom_site_label_1
_geom_angle_atom_site_label_2
_geom_angle_atom_site_label_3
_geom_angle
_geom_angle_site_symmetry_1
_geom_angle_site_symmetry_3
_geom_angle_publ_flag
O1 P1 O2 116.06(12) . . ?
O1 P1 H1A 108.0(16) . . ?
O2 P1 H1A 109.8(16) . . ?
O1 P1 H1B 106.1(16) . . ?
O2 P1 H1B 111.2(17) . . ?
H1A P1 H1B 105(2) . . ?
O6 P3 O5 118.51(17) . . ?
O6 P3 H3A 108(2) . . ?
O5 P3 H3A 110(2) . . ?
O6 P3 H3B 107(3) . . ?
O5 P3 H3B 109(3) . . ?
H3A P3 H3B 101(4) . . ?
O10 Mg3 O10 180.00(12) 2_566 . ?
O10 Mg3 O11 87.46(11) 2_566 . ?
O10 Mg3 O11 92.54(11) . . ?
O10 Mg3 O11 92.54(11) 2_566 2_566 ?
O10 Mg3 O11 87.46(11) . 2_566 ?
O11 Mg3 O11 180.00(10) . 2_566 ?
O10 Mg3 O4 91.17(9) 2_566 2_666 ?
O10 Mg3 O4 88.83(9) . 2_666 ?
O11 Mg3 O4 90.05(8) . 2_666 ?
O11 Mg3 O4 89.95(8) 2_566 2_666 ?
O10 Mg3 O4 88.83(9) 2_566 1_455 ?
O10 Mg3 O4 91.17(9) . 1_455 ?
O11 Mg3 O4 89.95(8) . 1_455 ?
O11 Mg3 O4 90.05(8) 2_566 1_455 ?
O4 Mg3 O4 180.0 2_666 1_455 ?
O10 P5 O9 118.56(14) . . ?
O10 P5 H5A 109(2) . . ?
O9 P5 H5A 108(2) . . ?
O10 P5 H5B 106(2) . . ?
O9 P5 H5B 108(2) . . ?
H5A P5 H5B 108(3) . . ?
O5 Mg1 O9 92.22(11) . . ?
O5 Mg1 O12 176.78(9) . 2_676 ?
O9 Mg1 O12 86.51(10) . 2_676 ?
O5 Mg1 O3 91.28(9) . . ?
O9 Mg1 O3 90.33(9) . . ?
O12 Mg1 O3 91.69(8) 2_676 . ?
O5 Mg1 O2 92.36(9) . . ?
O9 Mg1 O2 175.00(9) . . ?
O12 Mg1 O2 89.02(8) 2_676 . ?
O3 Mg1 O2 87.56(8) . . ?
O5 Mg1 O8 85.94(9) . 1_565 ?
O9 Mg1 O8 92.93(9) . 1_565 ?
O12 Mg1 O8 91.16(8) 2_676 1_565 ?
O3 Mg1 O8 175.80(9) . 1_565 ?
O2 Mg1 O8 89.40(8) . 1_565 ?
O6 Mg2 O6 180.0 2_667 . ?
O6 Mg2 O7 87.31(15) 2_667 2_667 ?
O6 Mg2 O7 92.69(15) . 2_667 ?
O6 Mg2 O7 92.69(15) 2_667 . ?
O6 Mg2 O7 87.31(15) . . ?
O7 Mg2 O7 180.00(7) 2_667 . ?
O6 Mg2 O1 90.41(11) 2_667 1_445 ?
O6 Mg2 O1 89.59(11) . 1_445 ?
O7 Mg2 O1 89.67(8) 2_667 1_445 ?
O7 Mg2 O1 90.33(8) . 1_445 ?
O6 Mg2 O1 89.59(11) 2_667 2_777 ?
O6 Mg2 O1 90.41(11) . 2_777 ?
O7 Mg2 O1 90.33(8) 2_667 2_777 ?
O7 Mg2 O1 89.67(8) . 2_777 ?
O1 Mg2 O1 180.0 1_445 2_777 ?
P1 O2 Mg1 130.73(12) . . ?
P1 O1 Mg2 135.69(13) . 1_665 ?
P5 O9 Mg1 153.43(17) . . ?
P3 O5 Mg1 145.00(16) . . ?
P5 O10 Mg3 150.78(18) . . ?
C2 N6 H6C 120.0 . . ?
C2 N6 H6D 120.0 . . ?
H6C N6 H6D 120.0 . . ?
C2 N5 H5C 120.0 . . ?
C2 N5 H5D 120.0 . . ?
H5C N5 H5D 120.0 . . ?
P3 O6 Mg2 157.6(3) . . ?
N5 C2 N4 120.8(3) . . ?
N5 C2 N6 119.3(3) . . ?
N4 C2 N6 119.8(3) . . ?
C2 N4 H4C 120.0 . . ?
C2 N4 H4D 120.0 . . ?
H4C N4 H4D 120.0 . . ?
P6 O11 Mg3 132.35(13) . . ?
O11 P6 O12 115.72(12) . . ?
O11 P6 H6A 105(2) . . ?
O12 P6 H6A 112(2) . . ?
O11 P6 H6B 110(2) . . ?
O12 P6 H6B 106(2) . . ?
H6A P6 H6B 108(3) . . ?
P6 O12 Mg1 130.35(12) . 2_676 ?
P2 O3 Mg1 128.04(12) . . ?
O4 P2 O3 116.01(11) . . ?
O4 P2 H2A 109.1(16) . . ?
O3 P2 H2A 111.1(16) . . ?
O4 P2 H2B 109.8(15) . . ?
O3 P2 H2B 111.0(15) . . ?
H2A P2 H2B 98(2) . . ?
P2 O4 Mg3 130.03(12) . 1_655 ?
C1 N3 H3C 120.0 . . ?
C1 N3 H3D 120.0 . . ?
H3C N3 H3D 120.0 . . ?
P4 O7 Mg2 129.51(13) . . ?
C1 N2 H2C 120.0 . . ?
C1 N2 H2D 120.0 . . ?
H2C N2 H2D 120.0 . . ?
C1 N1 H1C 120.0 . . ?
C1 N1 H1D 120.0 . . ?
H1C N1 H1D 120.0 . . ?
N3 C1 N1 120.9(3) . . ?
N3 C1 N2 119.6(3) . . ?
N1 C1 N2 119.4(3) . . ?
O7 P4 O8 116.21(12) . . ?
O7 P4 H4A 106.6(19) . . ?
O8 P4 H4A 111(2) . . ?
O7 P4 H4B 109.5(18) . . ?
O8 P4 H4B 112.2(18) . . ?
H4A P4 H4B 100(3) . . ?
P4 O8 Mg1 128.87(12) . 1_545 ?

loop_
_geom_bond_atom_site_label_1
_geom_bond_atom_site_label_2
_geom_bond_distance
_geom_bond_site_symmetry_2
_geom_bond_publ_flag
P1 O1 1.500(2) . ?
P1 O2 1.5032(19) . ?
P1 H1A 1.33(4) . ?
P1 H1B 1.27(4) . ?
P3 O6 1.431(3) . ?
P3 O5 1.483(2) . ?
P3 H3A 1.31(6) . ?
P3 H3B 1.52(7) . ?
Mg3 O10 2.059(2) 2_566 ?
Mg3 O10 2.059(2) . ?
Mg3 O11 2.093(2) . ?
Mg3 O11 2.093(2) 2_566 ?
Mg3 O4 2.0993(18) 2_666 ?
Mg3 O4 2.0993(18) 1_455 ?
P5 O10 1.472(2) . ?
P5 O9 1.479(2) . ?
P5 H5A 1.39(5) . ?
P5 H5B 1.35(5) . ?
Mg1 O5 2.056(2) . ?
Mg1 O9 2.065(2) . ?
Mg1 O12 2.096(2) 2_676 ?
Mg1 O3 2.099(2) . ?
Mg1 O2 2.110(2) . ?
Mg1 O8 2.118(2) 1_565 ?
Mg2 O6 2.021(2) 2_667 ?
Mg2 O6 2.021(2) . ?
Mg2 O7 2.090(2) 2_667 ?
Mg2 O7 2.090(2) . ?
Mg2 O1 2.1381(19) 1_445 ?
Mg2 O1 2.1381(19) 2_777 ?
O1 Mg2 2.1381(19) 1_665 ?
N6 C2 1.321(4) . ?
N6 H6C 0.8600 . ?
N6 H6D 0.8600 . ?
N5 C2 1.320(4) . ?
N5 H5C 0.8600 . ?
N5 H5D 0.8600 . ?
C2 N4 1.320(4) . ?
N4 H4C 0.8600 . ?
N4 H4D 0.8600 . ?
O11 P6 1.490(2) . ?
P6 O12 1.4939(19) . ?
P6 H6A 1.39(5) . ?
P6 H6B 1.28(6) . ?
O12 Mg1 2.096(2) 2_676 ?
O3 P2 1.5013(19) . ?
P2 O4 1.5002(19) . ?
P2 H2A 1.22(3) . ?
P2 H2B 1.34(4) . ?
O4 Mg3 2.0993(18) 1_655 ?
N3 C1 1.312(4) . ?
N3 H3C 0.8600 . ?
N3 H3D 0.8600 . ?
O7 P4 1.489(2) . ?
N2 C1 1.329(4) . ?
N2 H2C 0.8600 . ?
N2 H2D 0.8600 . ?
N1 C1 1.321(4) . ?
N1 H1C 0.8600 . ?
N1 H1D 0.8600 . ?
P4 O8 1.494(2) . ?
P4 H4A 1.29(4) . ?
P4 H4B 1.31(4) . ?
O8 Mg1 2.118(2) 1_545 ?

loop_
_geom_torsion_atom_site_label_1
_geom_torsion_atom_site_label_2
_geom_torsion_atom_site_label_3
_geom_torsion_atom_site_label_4
_geom_torsion
_geom_torsion_site_symmetry_1
_geom_torsion_site_symmetry_2
_geom_torsion_site_symmetry_3
_geom_torsion_site_symmetry_4
_geom_torsion_publ_flag
O1 P1 O2 Mg1 159.05(14) . . . . ?
O2 P1 O1 Mg2 -156.26(15) . . . 1_665 ?
O10 P5 O9 Mg1 -111.3(4) . . . . ?
O6 P3 O5 Mg1 116.1(3) . . . . ?
O9 P5 O10 Mg3 -133.6(3) . . . . ?
O5 P3 O6 Mg2 134.0(5) . . . . ?
Mg3 O11 P6 O12 -176.11(18) . . . . ?
O11 P6 O12 Mg1 170.21(16) . . . 2_676 ?
Mg1 O3 P2 O4 -157.30(14) . . . . ?
O3 P2 O4 Mg3 163.90(14) . . . 1_655 ?
Mg2 O7 P4 O8 -171.18(18) . . . . ?
O7 P4 O8 Mg1 162.52(17) . . . 1_545 ?
